data_7034358
loop_
_publ_author_name
'Beckett, Michael A.'
'Coles, Simon J.'
'Davies, R. Andrew'
'Horton, Peter N.'
'Jones, Charlotte L.'

_publ_section_title
;
 Pentaborate(1-) salts templated by substituted pyrrolidinium cations:
 synthesis, structural characterization, and modelling of solid-state
 H-bond interactions by DFT calculations.
;
_journal_issue 15
_journal_name_full 'Dalton transactions (Cambridge, England : 2003)'
_journal_page_first 7032
_journal_page_last 7040
_journal_paper_doi 10.1039/c5dt00248f
_journal_volume 44
_journal_year 2015
_chemical_formula_moiety 'B5 H4 O10, C4 H10 N'
_chemical_formula_sum 'C4 H14 B5 N O10'
_chemical_formula_weight 290.21
_chemical_name_systematic
;
 ?
;
_space_group_crystal_system triclinic
_space_group_IT_number 2
_space_group_name_Hall '-P 1'
_space_group_name_H-M_alt 'P -1'
_symmetry_space_group_name_Hall '-P 1'
_symmetry_space_group_name_H-M 'P -1'
_atom_sites_solution_hydrogens geom
_audit_creation_method SHELXL-2013
_audit_update_record
;
2015-01-15 deposited with the CCDC.
2015-02-17 downloaded from the CCDC.
;
_cell_angle_alpha 77.006(5)
_cell_angle_beta 75.896(5)
_cell_angle_gamma 64.320(5)
_cell_formula_units_Z 2
_cell_length_a 8.8681(5)
_cell_length_b 8.8820(6)
_cell_length_c 9.6340(6)
_cell_measurement_reflns_used 5441
_cell_measurement_temperature 120(2)
_cell_measurement_theta_max 27.5
_cell_measurement_theta_min 3.1
_cell_volume 657.07(8)
_computing_cell_refinement
;
Rigaku CrystalClear-SM Expert 2.0 r13
;
_computing_data_collection
;
Rigaku CrystalClear-SM Expert 2.0 r13
;
_computing_data_reduction
;
Rigaku CrystalClear-SM Expert 2.0 r13
;
_computing_molecular_graphics 'ORTEP3 for Windows (Farrugia, 1997)'
_computing_publication_material 'WinGX (Farrugia, 1999)'
_computing_structure_refinement 'SHELXL-2013 (Sheldrick, 2013)'
_computing_structure_solution 'SHELXS-97 (Sheldrick, 2008)'
_diffrn_ambient_temperature 120(2)
_diffrn_detector 'Image plate'
_diffrn_detector_area_resol_mean 10
_diffrn_detector_type 'Rigaku Curved Fujifilm '
_diffrn_measured_fraction_theta_full 0.996
_diffrn_measured_fraction_theta_max 0.994
_diffrn_measurement_device 'three-circle quarter \c goniometer'
_diffrn_measurement_device_type 'Rigaku R-AXIS SPIDER IP'
_diffrn_measurement_method 'profile data from oscillation \w-scans'
_diffrn_measurement_specimen_support 'MiTeGen MicroMesh'
_diffrn_radiation_collimation '0.3 mm'
_diffrn_radiation_monochromator graphite
_diffrn_radiation_type MoK\a
_diffrn_radiation_wavelength 0.71075
_diffrn_radiation_xray_symbol K-L~2,3~
_diffrn_reflns_av_R_equivalents 0.0176
_diffrn_reflns_av_unetI/netI 0.0223
_diffrn_reflns_Laue_measured_fraction_full 0.996
_diffrn_reflns_Laue_measured_fraction_max 0.994
_diffrn_reflns_limit_h_max 11
_diffrn_reflns_limit_h_min -11
_diffrn_reflns_limit_k_max 11
_diffrn_reflns_limit_k_min -11
_diffrn_reflns_limit_l_max 12
_diffrn_reflns_limit_l_min -12
_diffrn_reflns_number 7117
_diffrn_reflns_point_group_measured_fraction_full 0.996
_diffrn_reflns_point_group_measured_fraction_max 0.994
_diffrn_reflns_theta_full 25.242
_diffrn_reflns_theta_max 27.468
_diffrn_reflns_theta_min 3.061
_diffrn_source 'Sealed X-Ray tube'
_diffrn_source_current 40
_diffrn_source_power 2
_diffrn_source_size '12mm x 0.4 mm long fine-focus'
_diffrn_source_target Mo
_diffrn_source_voltage 50
_exptl_absorpt_coefficient_mu 0.132
_exptl_absorpt_correction_T_max 0.9870
_exptl_absorpt_correction_T_min 0.9591
_exptl_absorpt_correction_type multi-scan
_exptl_absorpt_process_details
;
CrystalClear-SM Expert 2.0 r13 (Rigaku, 2011)
;
_exptl_crystal_colour Colourless
_exptl_crystal_density_diffrn 1.467
_exptl_crystal_description Block
_exptl_crystal_F_000 300
_exptl_crystal_size_max 0.320
_exptl_crystal_size_mid 0.220
_exptl_crystal_size_min 0.100
_refine_diff_density_max 0.782
_refine_diff_density_min -0.326
_refine_diff_density_rms 0.073
_refine_ls_extinction_method none
_refine_ls_goodness_of_fit_ref 1.198
_refine_ls_hydrogen_treatment constr
_refine_ls_matrix_type full
_refine_ls_number_parameters 185
_refine_ls_number_reflns 2998
_refine_ls_number_restraints 0
_refine_ls_restrained_S_all 1.198
_refine_ls_R_factor_all 0.0609
_refine_ls_R_factor_gt 0.0383
_refine_ls_shift/su_max 0.000
_refine_ls_shift/su_mean 0.000
_refine_ls_structure_factor_coef Fsqd
_refine_ls_weighting_details 'w=1/[\s^2^(Fo^2^)+(0.0558P)^2^+0.3470P] where P=(Fo^2^+2Fc^2^)/3'
_refine_ls_weighting_scheme calc
_refine_ls_wR_factor_gt 0.0981
_refine_ls_wR_factor_ref 0.1301
_reflns_Friedel_coverage 0.000
_reflns_number_gt 2220
_reflns_number_total 2998
_reflns_threshold_expression 'I > 2\s(I)'
_cod_data_source_file c5dt00248f6.cif
_cod_data_source_block 1
_cod_depositor_comments
;
The following automatic conversions were performed:

'_exptl_absorpt_correction_type' value 'Multi-scan' changed to
'multi-scan' according to
/usr/data/users/saulius/crontab/automatic-downloads/rss-feeds/RSC/lib/dictionaries/cif_core.dic
dictionary named 'cif_core.dic' version 2.4.2 from 2011-04-26.

Automatic conversion script
Id: cif_fix_values 3105 2015-03-04 15:46:00Z robertas 

 Adding full bibliography for 7034358--7034361.cif.
;
_cod_database_code 7034358
_shelx_space_group_comment
;
The symmetry employed for this shelxl refinement is uniquely defined
by the following loop, which should always be used as a source of
symmetry information in preference to the above space-group names.
They are only intended as comments.
;
_shelx_estimated_absorpt_t_min 0.959
_shelx_estimated_absorpt_t_max 0.987
_shelxl_version_number 2013-4

loop_
_space_group_symop_operation_xyz
'x, y, z'
'-x, -y, -z'

loop_
_atom_site_label
_atom_site_type_symbol
_atom_site_fract_x
_atom_site_fract_y
_atom_site_fract_z
_atom_site_U_iso_or_equiv
_atom_site_adp_type
_atom_site_occupancy
_atom_site_site_symmetry_order
_atom_site_calc_flag
_atom_site_refinement_flags_posn
_atom_site_refinement_flags_adp
B1 B 0.1184(2) 0.6460(2) 0.1918(2) 0.0145(4) Uani 1 1 d . .
B2 B 0.4191(2) 0.4462(2) 0.1665(2) 0.0160(4) Uani 1 1 d . .
B3 B 0.2345(2) 0.4101(2) 0.0460(2) 0.0180(4) Uani 1 1 d . .
B4 B -0.1245(2) 0.9254(2) 0.1849(2) 0.0177(4) Uani 1 1 d . .
B5 B -0.1350(2) 0.7147(2) 0.3860(2) 0.0182(4) Uani 1 1 d . .
O1 O 0.29558(14) 0.59804(14) 0.19960(13) 0.0164(3) Uani 1 1 d . .
O2 O 0.39076(15) 0.34995(15) 0.08839(13) 0.0196(3) Uani 1 1 d . .
O3 O 0.10310(14) 0.54883(15) 0.09486(13) 0.0178(3) Uani 1 1 d . .
O4 O 0.03921(14) 0.82713(14) 0.13500(12) 0.0158(3) Uani 1 1 d . .
O5 O -0.21629(15) 0.86887(16) 0.30590(13) 0.0229(3) Uani 1 1 d . .
O6 O 0.02828(14) 0.61394(14) 0.33767(12) 0.0176(3) Uani 1 1 d . .
O7 O 0.57183(15) 0.39378(15) 0.20740(15) 0.0225(3) Uani 1 1 d . .
H7 H 0.6346 0.2970 0.1849 0.034 Uiso 1 1 calc R U
O8 O 0.21855(15) 0.32362(16) -0.04587(15) 0.0237(3) Uani 1 1 d . .
H8 H 0.1183 0.3674 -0.0618 0.036 Uiso 1 1 calc R U
O9 O -0.20437(16) 1.08505(16) 0.11986(14) 0.0247(3) Uani 1 1 d . .
H9 H -0.1404 1.1052 0.0449 0.037 Uiso 1 1 calc R U
O10 O -0.22393(16) 0.67293(17) 0.51199(15) 0.0295(3) Uani 1 1 d . .
H10 H -0.1632 0.5785 0.5519 0.044 Uiso 1 1 calc R U
C11 C 0.3716(3) 0.9676(3) 0.1847(3) 0.0382(5) Uani 1 1 d . .
H11A H 0.3402 0.9772 0.0902 0.046 Uiso 1 1 calc R U
H11B H 0.4456 1.0287 0.1719 0.046 Uiso 1 1 calc R U
C12 C 0.2140(3) 1.0377(3) 0.2963(4) 0.0537(7) Uani 1 1 d . .
H12A H 0.2090 1.1398 0.3260 0.064 Uiso 1 1 calc R U
H12B H 0.1105 1.0682 0.2559 0.064 Uiso 1 1 calc R U
C13 C 0.2269(4) 0.9023(4) 0.4225(3) 0.0575(8) Uani 1 1 d . .
H13A H 0.1538 0.8440 0.4220 0.069 Uiso 1 1 calc R U
H13B H 0.1921 0.9500 0.5144 0.069 Uiso 1 1 calc R U
C14 C 0.4138(3) 0.7806(4) 0.4045(3) 0.0511(7) Uani 1 1 d . .
H14A H 0.4825 0.8197 0.4430 0.061 Uiso 1 1 calc R U
H14B H 0.4285 0.6653 0.4525 0.061 Uiso 1 1 calc R U
N11 N 0.45861(19) 0.7876(2) 0.24412(18) 0.0257(4) Uani 1 1 d . .
H11C H 0.5830 0.7482 0.2132 0.031 Uiso 1 1 calc R U
H11D H 0.4188 0.7157 0.2105 0.031 Uiso 1 1 calc R U

loop_
_atom_site_aniso_label
_atom_site_aniso_U_11
_atom_site_aniso_U_22
_atom_site_aniso_U_33
_atom_site_aniso_U_23
_atom_site_aniso_U_13
_atom_site_aniso_U_12
B1 0.0136(8) 0.0104(8) 0.0156(9) -0.0009(6) -0.0015(7) -0.0020(7)
B2 0.0136(8) 0.0132(8) 0.0175(9) -0.0004(7) -0.0003(7) -0.0038(7)
B3 0.0153(9) 0.0149(9) 0.0201(9) -0.0032(7) -0.0006(7) -0.0035(7)
B4 0.0158(9) 0.0137(8) 0.0174(9) -0.0004(7) -0.0021(7) -0.0013(7)
B5 0.0141(9) 0.0166(9) 0.0192(9) -0.0011(7) -0.0028(7) -0.0024(7)
O1 0.0132(6) 0.0135(6) 0.0201(6) -0.0025(5) -0.0025(4) -0.0033(5)
O2 0.0147(6) 0.0144(6) 0.0264(7) -0.0063(5) -0.0050(5) -0.0003(5)
O3 0.0132(6) 0.0152(6) 0.0217(6) -0.0051(5) -0.0035(5) -0.0011(5)
O4 0.0136(6) 0.0108(5) 0.0170(6) -0.0008(4) 0.0002(4) -0.0013(4)
O5 0.0141(6) 0.0193(6) 0.0205(6) 0.0042(5) 0.0025(5) 0.0008(5)
O6 0.0147(6) 0.0136(6) 0.0164(6) 0.0008(4) 0.0005(4) -0.0014(5)
O7 0.0147(6) 0.0171(6) 0.0322(7) -0.0072(5) -0.0064(5) 0.0000(5)
O8 0.0153(6) 0.0217(7) 0.0322(7) -0.0138(5) -0.0048(5) -0.0004(5)
O9 0.0182(6) 0.0160(6) 0.0225(7) 0.0020(5) 0.0054(5) 0.0023(5)
O10 0.0180(6) 0.0248(7) 0.0239(7) 0.0085(5) 0.0039(5) 0.0018(5)
C11 0.0333(11) 0.0216(10) 0.0537(14) -0.0034(9) -0.0007(10) -0.0098(9)
C12 0.0349(13) 0.0383(14) 0.084(2) -0.0338(14) 0.0069(13) -0.0074(11)
C13 0.0500(16) 0.071(2) 0.0586(17) -0.0378(15) 0.0167(13) -0.0308(15)
C14 0.0382(13) 0.090(2) 0.0324(13) 0.0005(13) -0.0097(10) -0.0346(14)
N11 0.0174(7) 0.0223(8) 0.0363(9) -0.0088(7) -0.0010(6) -0.0066(6)

loop_
_atom_type_symbol
_atom_type_description
_atom_type_scat_dispersion_real
_atom_type_scat_dispersion_imag
_atom_type_scat_source
C C 0.0033 0.0016 'International Tables Vol C Tables 4.2.6.8 and 6.1.1.4'
H H 0.0000 0.0000 'International Tables Vol C Tables 4.2.6.8 and 6.1.1.4'
B B 0.0013 0.0007 'International Tables Vol C Tables 4.2.6.8 and 6.1.1.4'
N N 0.0061 0.0033 'International Tables Vol C Tables 4.2.6.8 and 6.1.1.4'
O O 0.0106 0.0060 'International Tables Vol C Tables 4.2.6.8 and 6.1.1.4'

loop_
_geom_angle_atom_site_label_1
_geom_angle_atom_site_label_2
_geom_angle_atom_site_label_3
_geom_angle
O1 B1 O3 110.89(13)
O1 B1 O6 108.83(13)
O3 B1 O6 109.47(13)
O1 B1 O4 110.27(13)
O3 B1 O4 107.86(13)
O6 B1 O4 109.51(13)
O7 B2 O1 118.60(16)
O7 B2 O2 120.66(15)
O1 B2 O2 120.70(15)
O3 B3 O8 121.86(16)
O3 B3 O2 121.20(16)
O8 B3 O2 116.95(15)
O9 B4 O4 121.73(16)
O9 B4 O5 116.84(15)
O4 B4 O5 121.42(15)
O10 B5 O6 122.69(16)
O10 B5 O5 117.18(15)
O6 B5 O5 120.12(16)
B2 O1 B1 122.10(13)
B3 O2 B2 118.68(14)
B3 O3 B1 122.78(14)
B4 O4 B1 121.75(13)
B4 O5 B5 119.14(14)
B5 O6 B1 123.08(13)
B2 O7 H7 109.5
B3 O8 H8 109.5
B4 O9 H9 109.5
B5 O10 H10 109.5
N11 C11 C12 104.9(2)
N11 C11 H11A 110.8
C12 C11 H11A 110.8
N11 C11 H11B 110.8
C12 C11 H11B 110.8
H11A C11 H11B 108.8
C13 C12 C11 106.7(2)
C13 C12 H12A 110.4
C11 C12 H12A 110.4
C13 C12 H12B 110.4
C11 C12 H12B 110.4
H12A C12 H12B 108.6
C12 C13 C14 105.2(2)
C12 C13 H13A 110.7
C14 C13 H13A 110.7
C12 C13 H13B 110.7
C14 C13 H13B 110.7
H13A C13 H13B 108.8
N11 C14 C13 101.4(2)
N11 C14 H14A 111.5
C13 C14 H14A 111.5
N11 C14 H14B 111.5
C13 C14 H14B 111.5
H14A C14 H14B 109.3
C11 N11 C14 105.77(19)
C11 N11 H11C 110.6
C14 N11 H11C 110.6
C11 N11 H11D 110.6
C14 N11 H11D 110.6
H11C N11 H11D 108.7

loop_
_geom_bond_atom_site_label_1
_geom_bond_atom_site_label_2
_geom_bond_distance
B1 O1 1.456(2)
B1 O3 1.470(2)
B1 O6 1.471(2)
B1 O4 1.481(2)
B2 O7 1.356(2)
B2 O1 1.365(2)
B2 O2 1.388(2)
B3 O3 1.359(2)
B3 O8 1.362(2)
B3 O2 1.381(2)
B4 O9 1.360(2)
B4 O4 1.361(2)
B4 O5 1.379(2)
B5 O10 1.347(2)
B5 O6 1.360(2)
B5 O5 1.390(2)
O7 H7 0.8400
O8 H8 0.8400
O9 H9 0.8400
O10 H10 0.8400
C11 N11 1.488(3)
C11 C12 1.520(3)
C11 H11A 0.9900
C11 H11B 0.9900
C12 C13 1.493(4)
C12 H12A 0.9900
C12 H12B 0.9900
C13 C14 1.529(4)
C13 H13A 0.9900
C13 H13B 0.9900
C14 N11 1.493(3)
C14 H14A 0.9900
C14 H14B 0.9900
N11 H11C 0.9900
N11 H11D 0.9900

loop_
_geom_hbond_atom_site_label_D
_geom_hbond_atom_site_label_H
_geom_hbond_atom_site_label_A
_geom_hbond_distance_DH
_geom_hbond_distance_HA
_geom_hbond_distance_DA
_geom_hbond_angle_DHA
_geom_hbond_site_symmetry_A
O7 H7 O9 0.84 1.93 2.7708(18) 173.8 1_645
O8 H8 O3 0.84 1.86 2.6939(17) 176.5 2_565
O9 H9 O4 0.84 1.85 2.6755(17) 168.6 2_575
O10 H10 O6 0.84 1.87 2.7081(17) 171.2 2_566
N11 H11C O8 0.99 2.05 2.924(2) 145.9 2_665
N11 H11D O1 0.99 1.84 2.801(2) 162.1 .

loop_
_geom_torsion_atom_site_label_1
_geom_torsion_atom_site_label_2
_geom_torsion_atom_site_label_3
_geom_torsion_atom_site_label_4
_geom_torsion
O7 B2 O1 B1 -164.92(15)
O2 B2 O1 B1 17.2(2)
O3 B1 O1 B2 -22.2(2)
O6 B1 O1 B2 98.26(17)
O4 B1 O1 B2 -141.60(15)
O3 B3 O2 B2 -8.6(2)
O8 B3 O2 B2 171.76(15)
O7 B2 O2 B3 -178.46(16)
O1 B2 O2 B3 -0.6(2)
O8 B3 O3 B1 -178.81(15)
O2 B3 O3 B1 1.6(3)
O1 B1 O3 B3 13.0(2)
O6 B1 O3 B3 -107.14(17)
O4 B1 O3 B3 133.78(15)
O9 B4 O4 B1 -170.94(16)
O5 B4 O4 B1 10.4(3)
O1 B1 O4 B4 -143.35(15)
O3 B1 O4 B4 95.43(17)
O6 B1 O4 B4 -23.6(2)
O9 B4 O5 B5 -172.64(16)
O4 B4 O5 B5 6.1(3)
O10 B5 O5 B4 172.70(17)
O6 B5 O5 B4 -6.3(3)
O10 B5 O6 B1 170.98(16)
O5 B5 O6 B1 -10.0(3)
O1 B1 O6 B5 144.22(15)
O3 B1 O6 B5 -94.44(18)
O4 B1 O6 B5 23.6(2)
N11 C11 C12 C13 6.4(3)
C11 C12 C13 C14 18.1(3)
C12 C13 C14 N11 -35.5(3)
C12 C11 N11 C14 -29.4(2)
C13 C14 N11 C11 40.1(2)
